data_4331340
loop_
_publ_author_name
'Jason A. Cody'
'Kenneth B. Finch'
'Gilbert J. Reynders'
'Grant C. B. Alexander'
'Hyung G. Lim'
'Christian N\"ather'
'Wolfgang Bensch'

_publ_section_title
;
 Ionothermal Synthesis of Four New Nickel Thiophosphate Anions:
 [Ni(P2S8)2]2-, [Ni(P3S9)(P2S8)]3-, [Ni(P3S9)2]4-, and [(NiP3S8)4(PS4)]7-
;
_journal_name_full 'Inorganic Chemistry'
_journal_page_first 13357
_journal_page_last 13362
_journal_paper_doi 10.1021/ic302112g
_journal_volume 51
_journal_year 2012
_chemical_formula_sum 'C12 H22 N4 Ni P4 S16'
_chemical_formula_weight 917.89
_chemical_name_systematic
; 
 ? 
;
_space_group_IT_number 14
_symmetry_cell_setting monoclinic
_symmetry_space_group_name_Hall '-P 2yn'
_symmetry_space_group_name_H-M 'P 1 21/n 1'
_atom_sites_solution_hydrogens geom
_atom_sites_solution_primary direct
_atom_sites_solution_secondary difmap
_audit_creation_method SHELXL-97
_cell_angle_alpha 90.00
_cell_angle_beta 116.410(3)
_cell_angle_gamma 90.00
_cell_formula_units_Z 4
_cell_length_a 22.5477(9)
_cell_length_b 7.2491(2)
_cell_length_c 24.0173(9)
_cell_measurement_temperature 293(2)
_cell_volume 3515.9(2)
_computing_structure_refinement 'SHELXL-97 (Sheldrick, 1997)'
_computing_structure_solution 'SHELXS-97 (Sheldrick, 1990)'
_diffrn_ambient_temperature 293(2)
_diffrn_measured_fraction_theta_full 0.995
_diffrn_measured_fraction_theta_max 0.995
_diffrn_radiation_monochromator graphite
_diffrn_radiation_source 'fine-focus sealed tube'
_diffrn_radiation_type MoK\a
_diffrn_radiation_wavelength 0.71073
_diffrn_reflns_av_R_equivalents 0.0343
_diffrn_reflns_av_sigmaI/netI 0.0368
_diffrn_reflns_limit_h_max 25
_diffrn_reflns_limit_h_min -28
_diffrn_reflns_limit_k_max 9
_diffrn_reflns_limit_k_min -9
_diffrn_reflns_limit_l_max 30
_diffrn_reflns_limit_l_min 0
_diffrn_reflns_number 13598
_diffrn_reflns_theta_full 27.02
_diffrn_reflns_theta_max 27.02
_diffrn_reflns_theta_min 1.66
_exptl_absorpt_coefficient_mu 1.701
_exptl_absorpt_correction_T_max 0.8052
_exptl_absorpt_correction_T_min 0.7130
_exptl_absorpt_correction_type numerical
_exptl_absorpt_process_details 'X-red and X-shape (STOE&CIE)'
_exptl_crystal_density_diffrn 1.734
_exptl_crystal_F_000 1864
_exptl_crystal_size_max 0.14
_exptl_crystal_size_mid 0.10
_exptl_crystal_size_min 0.08
_refine_diff_density_max 0.410
_refine_diff_density_min -0.363
_refine_diff_density_rms 0.058
_refine_ls_extinction_method none
_refine_ls_goodness_of_fit_ref 1.008
_refine_ls_hydrogen_treatment constr
_refine_ls_matrix_type full
_refine_ls_number_parameters 335
_refine_ls_number_reflns 7646
_refine_ls_number_restraints 0
_refine_ls_restrained_S_all 1.008
_refine_ls_R_factor_all 0.0532
_refine_ls_R_factor_gt 0.0356
_refine_ls_shift/su_max 0.001
_refine_ls_shift/su_mean 0.000
_refine_ls_structure_factor_coef Fsqd
_refine_ls_weighting_details 'calc w=1/[\s^2^(Fo^2^)+(0.0454P)^2^+0.0000P] where P=(Fo^2^+2Fc^2^)/3'
_refine_ls_weighting_scheme calc
_refine_ls_wR_factor_gt 0.0782
_refine_ls_wR_factor_ref 0.0838
_reflns_number_gt 5853
_reflns_number_total 7646
_reflns_threshold_expression >2sigma(I)
_cod_data_source_file ic302112g_si_001_1.cif
_cod_data_source_block 1a_Ni(P2S8)2
_cod_database_code 4331340

loop_
_symmetry_equiv_pos_as_xyz
'x, y, z'
'-x+1/2, y+1/2, -z+1/2'
'-x, -y, -z'
'x-1/2, -y-1/2, z-1/2'

loop_
_atom_site_label
_atom_site_type_symbol
_atom_site_fract_x
_atom_site_fract_y
_atom_site_fract_z
_atom_site_U_iso_or_equiv
_atom_site_adp_type
_atom_site_occupancy
_atom_site_symmetry_multiplicity
_atom_site_calc_flag
_atom_site_refinement_flags
_atom_site_disorder_assembly
_atom_site_disorder_group
Ni1 Ni 0.508681(16) 0.17281(5) 0.263846(16) 0.04121(9) Uani 1 1 d . . .
P1 P 0.66551(3) -0.01845(10) 0.32058(4) 0.04599(16) Uani 1 1 d . . .
P2 P 0.62507(3) 0.26796(10) 0.41589(3) 0.04339(15) Uani 1 1 d . . .
S1 S 0.57204(3) -0.10273(9) 0.27739(4) 0.04952(17) Uani 1 1 d . . .
S2 S 0.73595(4) -0.18123(13) 0.32526(5) 0.0659(2) Uani 1 1 d . . .
S3 S 0.69300(3) 0.06508(10) 0.41418(4) 0.04836(16) Uani 1 1 d . . .
S4 S 0.65758(4) 0.33824(13) 0.50256(4) 0.0618(2) Uani 1 1 d . . .
S5 S 0.53111(3) 0.18869(10) 0.37001(3) 0.04556(15) Uani 1 1 d . . .
S6 S 0.67773(4) 0.22618(11) 0.27793(4) 0.05178(17) Uani 1 1 d . . .
S7 S 0.60511(3) 0.39318(9) 0.28044(3) 0.04617(15) Uani 1 1 d . . .
S8 S 0.64244(4) 0.49478(10) 0.36992(4) 0.05146(17) Uani 1 1 d . . .
P11 P 0.41569(4) 0.34302(11) 0.11614(3) 0.04938(17) Uani 1 1 d . . .
P12 P 0.33876(4) 0.18176(12) 0.20467(4) 0.0555(2) Uani 1 1 d . . .
S11 S 0.48965(4) 0.16562(11) 0.15923(4) 0.05253(17) Uani 1 1 d . . .
S12 S 0.39444(6) 0.40971(15) 0.03106(4) 0.0796(3) Uani 1 1 d . . .
S13 S 0.32583(4) 0.25010(12) 0.11386(4) 0.0584(2) Uani 1 1 d . . .
S14 S 0.25121(5) 0.12523(19) 0.19559(7) 0.0964(4) Uani 1 1 d . . .
S15 S 0.41225(4) 0.00221(10) 0.24749(4) 0.05545(19) Uani 1 1 d . . .
S16 S 0.43551(4) 0.59293(10) 0.16704(4) 0.05440(18) Uani 1 1 d . . .
S17 S 0.45440(3) 0.49026(9) 0.25327(3) 0.04656(16) Uani 1 1 d . . .
S18 S 0.36405(4) 0.43979(12) 0.25191(4) 0.0603(2) Uani 1 1 d . . .
N1 N 0.34734(15) -0.0596(5) -0.03585(17) 0.0722(8) Uani 1 1 d . . .
C1 C 0.33006(18) 0.0740(7) -0.0765(2) 0.0777(11) Uani 1 1 d . . .
H1 H 0.2934 0.1500 -0.0870 0.093 Uiso 1 1 calc R . .
N2 N 0.37200(19) 0.0847(6) -0.10010(17) 0.0894(10) Uani 1 1 d . . .
C2 C 0.4182(3) -0.0489(8) -0.0727(4) 0.125(2) Uani 1 1 d . . .
H2 H 0.4546 -0.0728 -0.0801 0.151 Uiso 1 1 calc R . .
C3 C 0.4021(3) -0.1380(8) -0.0339(3) 0.120(2) Uani 1 1 d . . .
H3 H 0.4247 -0.2379 -0.0093 0.144 Uiso 1 1 calc R . .
C4 C 0.3133(2) -0.1179(6) 0.0004(2) 0.0869(12) Uani 1 1 d . . .
H4A H 0.3366 -0.2198 0.0265 0.130 Uiso 1 1 calc R . .
H4B H 0.2690 -0.1553 -0.0272 0.130 Uiso 1 1 calc R . .
H4C H 0.3118 -0.0172 0.0257 0.130 Uiso 1 1 calc R . .
C5 C 0.3702(3) 0.2274(12) -0.1451(3) 0.142(3) Uani 1 1 d . . .
H5A H 0.3770 0.1675 -0.1779 0.170 Uiso 1 1 calc R . .
H5B H 0.3263 0.2819 -0.1639 0.170 Uiso 1 1 calc R . .
C6 C 0.4174(4) 0.3707(11) -0.1199(3) 0.153(3) Uani 1 1 d . . .
H6A H 0.4126 0.4559 -0.1522 0.229 Uiso 1 1 calc R . .
H6B H 0.4612 0.3193 -0.1020 0.229 Uiso 1 1 calc R . .
H6C H 0.4103 0.4342 -0.0882 0.229 Uiso 1 1 calc R . .
N11 N 0.6351(2) 0.8135(5) 0.5549(2) 0.0906(11) Uani 1 1 d . C .
C11 C 0.6077(3) 0.8007(6) 0.4937(3) 0.0872(14) Uani 1 1 d . . .
H11 H 0.6297 0.8210 0.4694 0.105 Uiso 1 1 calc R . .
N12 N 0.54475(18) 0.7549(4) 0.47209(17) 0.0733(9) Uani 1 1 d . B .
C12 C 0.5315(3) 0.7362(7) 0.5217(2) 0.0938(14) Uani 1 1 d . . .
H12 H 0.4910 0.7038 0.5204 0.113 Uiso 1 1 calc R . .
C13 C 0.5868(3) 0.7724(8) 0.5721(3) 0.1041(16) Uani 1 1 d . . .
H13 H 0.5918 0.7702 0.6127 0.125 Uiso 1 1 calc R . .
C14 C 0.7040(3) 0.8640(9) 0.5988(4) 0.142(3) Uani 1 1 d . . .
H14A H 0.7230 0.9379 0.5776 0.212 Uiso 0.60 1 calc PR A 1
H14B H 0.7299 0.7539 0.6143 0.212 Uiso 0.60 1 calc PR A 1
H14C H 0.7038 0.9329 0.6328 0.212 Uiso 0.60 1 calc PR A 1
H14D H 0.7096 0.9956 0.5955 0.170 Uiso 0.40 1 calc PR A 2
H14E H 0.7104 0.8396 0.6408 0.170 Uiso 0.40 1 calc PR A 2
C15 C 0.5001(3) 0.7191(5) 0.4077(2) 0.0905(13) Uani 1 1 d . . .
H15A H 0.5134 0.7915 0.3812 0.109 Uiso 0.60 1 calc PR B 1
H15B H 0.5026 0.5897 0.3986 0.109 Uiso 0.60 1 calc PR B 1
H15C H 0.5210 0.7528 0.3820 0.136 Uiso 0.40 1 calc PR B 2
H15D H 0.4604 0.7903 0.3959 0.136 Uiso 0.40 1 calc PR B 2
H15E H 0.4891 0.5902 0.4024 0.136 Uiso 0.40 1 calc PR B 2
C16 C 0.4383(3) 0.7608(5) 0.3954(2) 0.106(3) Uani 0.60 1 d PR B 1
H16A H 0.4098 0.7354 0.3524 0.159 Uiso 0.60 1 calc PR B 1
H16B H 0.4356 0.8893 0.4036 0.159 Uiso 0.60 1 calc PR B 1
H16C H 0.4248 0.6879 0.4211 0.159 Uiso 0.60 1 calc PR B 1
C16' C 0.7457(8) 0.786(2) 0.5910(8) 0.115(4) Uiso 0.40 1 d P C 2
H16D H 0.7884 0.8277 0.6211 0.172 Uiso 0.40 1 calc PR C 2
H16E H 0.7407 0.8111 0.5499 0.172 Uiso 0.40 1 calc PR C 2
H16F H 0.7419 0.6557 0.5958 0.172 Uiso 0.40 1 calc PR C 2

loop_
_atom_site_aniso_label
_atom_site_aniso_U_11
_atom_site_aniso_U_22
_atom_site_aniso_U_33
_atom_site_aniso_U_23
_atom_site_aniso_U_13
_atom_site_aniso_U_12
Ni1 0.03942(16) 0.04187(17) 0.04143(19) 0.00120(14) 0.01716(14) 0.00222(13)
P1 0.0430(3) 0.0447(4) 0.0524(4) 0.0083(3) 0.0232(3) 0.0073(3)
P2 0.0425(3) 0.0450(3) 0.0400(4) 0.0030(3) 0.0160(3) -0.0003(3)
S1 0.0463(3) 0.0380(3) 0.0607(4) 0.0005(3) 0.0207(3) 0.0024(3)
S2 0.0569(4) 0.0679(5) 0.0793(6) 0.0120(4) 0.0362(4) 0.0227(4)
S3 0.0422(3) 0.0527(4) 0.0473(4) 0.0111(3) 0.0173(3) 0.0060(3)
S4 0.0613(4) 0.0736(5) 0.0413(4) -0.0051(4) 0.0145(3) -0.0010(4)
S5 0.0419(3) 0.0535(4) 0.0423(4) 0.0026(3) 0.0196(3) -0.0014(3)
S6 0.0483(4) 0.0566(4) 0.0569(4) 0.0111(3) 0.0292(3) 0.0022(3)
S7 0.0477(3) 0.0429(3) 0.0463(4) 0.0092(3) 0.0194(3) 0.0021(3)
S8 0.0571(4) 0.0419(3) 0.0515(4) 0.0019(3) 0.0206(3) -0.0069(3)
P11 0.0532(4) 0.0510(4) 0.0378(4) -0.0022(3) 0.0148(3) 0.0015(3)
P12 0.0401(3) 0.0619(5) 0.0634(5) -0.0035(4) 0.0221(3) -0.0046(3)
S11 0.0550(4) 0.0586(4) 0.0456(4) -0.0029(3) 0.0239(3) 0.0093(3)
S12 0.1067(7) 0.0821(6) 0.0395(4) 0.0044(4) 0.0230(5) -0.0019(6)
S13 0.0441(4) 0.0648(4) 0.0515(4) -0.0078(4) 0.0079(3) -0.0018(3)
S14 0.0496(5) 0.1172(9) 0.1277(10) 0.0034(8) 0.0442(6) -0.0127(5)
S15 0.0501(4) 0.0489(4) 0.0639(5) 0.0036(3) 0.0222(3) -0.0060(3)
S16 0.0650(4) 0.0441(4) 0.0467(4) 0.0007(3) 0.0182(3) 0.0000(3)
S17 0.0472(3) 0.0467(3) 0.0416(4) -0.0055(3) 0.0159(3) 0.0021(3)
S18 0.0535(4) 0.0682(5) 0.0644(5) -0.0097(4) 0.0309(4) 0.0071(3)
N1 0.0634(17) 0.0706(19) 0.084(2) -0.0205(17) 0.0334(16) -0.0002(14)
C1 0.0560(19) 0.103(3) 0.067(2) -0.013(2) 0.0213(17) -0.0007(19)
N2 0.086(2) 0.116(3) 0.069(2) -0.021(2) 0.0367(19) -0.020(2)
C2 0.131(4) 0.109(4) 0.189(7) -0.003(4) 0.118(5) 0.024(4)
C3 0.112(4) 0.092(3) 0.197(7) 0.018(4) 0.106(4) 0.028(3)
C4 0.081(3) 0.090(3) 0.098(3) -0.008(2) 0.047(2) 0.001(2)
C5 0.109(4) 0.234(8) 0.070(3) 0.012(4) 0.029(3) -0.036(5)
C6 0.172(6) 0.193(7) 0.098(4) 0.030(5) 0.064(4) -0.054(6)
N11 0.104(3) 0.066(2) 0.119(3) -0.003(2) 0.065(3) -0.0133(18)
C11 0.114(3) 0.062(2) 0.126(4) 0.003(2) 0.089(3) -0.008(2)
N12 0.110(3) 0.0507(15) 0.087(2) -0.0028(15) 0.068(2) -0.0078(16)
C12 0.117(4) 0.105(3) 0.093(3) -0.021(3) 0.077(3) -0.034(3)
C13 0.123(4) 0.122(4) 0.094(4) -0.012(3) 0.072(3) -0.033(3)
C14 0.096(4) 0.123(5) 0.206(8) -0.013(5) 0.066(4) -0.026(3)
C15 0.132(4) 0.071(2) 0.085(3) -0.010(2) 0.065(3) -0.012(3)
C16 0.118(7) 0.110(6) 0.088(6) -0.003(5) 0.045(5) -0.008(5)

loop_
_atom_type_symbol
_atom_type_description
_atom_type_scat_dispersion_real
_atom_type_scat_dispersion_imag
_atom_type_scat_source
C C 0.0033 0.0016 'International Tables Vol C Tables 4.2.6.8 and 6.1.1.4'
H H 0.0000 0.0000 'International Tables Vol C Tables 4.2.6.8 and 6.1.1.4'
N N 0.0061 0.0033 'International Tables Vol C Tables 4.2.6.8 and 6.1.1.4'
P P 0.1023 0.0942 'International Tables Vol C Tables 4.2.6.8 and 6.1.1.4'
S S 0.1246 0.1234 'International Tables Vol C Tables 4.2.6.8 and 6.1.1.4'
Ni Ni 0.3393 1.1124 'International Tables Vol C Tables 4.2.6.8 and 6.1.1.4'

loop_
_geom_angle_atom_site_label_1
_geom_angle_atom_site_label_2
_geom_angle_atom_site_label_3
_geom_angle
S11 Ni1 S5 177.78(3)
S11 Ni1 S15 95.34(3)
S5 Ni1 S15 86.84(3)
S11 Ni1 S1 86.62(3)
S5 Ni1 S1 93.75(3)
S15 Ni1 S1 92.01(3)
S11 Ni1 S17 93.54(3)
S5 Ni1 S17 85.82(3)
S15 Ni1 S17 95.12(3)
S1 Ni1 S17 172.82(3)
S11 Ni1 S7 85.39(3)
S5 Ni1 S7 92.40(3)
S15 Ni1 S7 173.12(3)
S1 Ni1 S7 94.86(3)
S17 Ni1 S7 78.01(2)
S2 P1 S1 119.60(5)
S2 P1 S6 104.88(5)
S1 P1 S6 109.86(4)
S2 P1 S3 105.33(5)
S1 P1 S3 112.36(5)
S6 P1 S3 103.38(4)
S4 P2 S5 118.08(5)
S4 P2 S8 106.66(5)
S5 P2 S8 109.57(4)
S4 P2 S3 105.60(4)
S5 P2 S3 112.74(4)
S8 P2 S3 102.98(4)
P1 S1 Ni1 104.18(4)
P1 S3 P2 109.89(4)
P2 S5 Ni1 105.95(4)
S7 S6 P1 101.60(4)
S6 S7 S8 106.20(4)
S6 S7 Ni1 104.94(4)
S8 S7 Ni1 107.87(4)
S7 S8 P2 100.48(4)
S12 P11 S11 117.72(6)
S12 P11 S13 105.51(5)
S11 P11 S13 112.28(5)
S12 P11 S16 106.52(5)
S11 P11 S16 109.82(4)
S13 P11 S16 103.96(5)
S14 P12 S15 119.51(6)
S14 P12 S13 105.47(6)
S15 P12 S13 112.60(5)
S14 P12 S18 105.34(6)
S15 P12 S18 109.52(5)
S13 P12 S18 102.94(5)
P11 S11 Ni1 104.67(4)
P11 S13 P12 110.82(4)
P12 S15 Ni1 103.57(4)
S17 S16 P11 99.64(4)
S18 S17 S16 106.75(5)
S18 S17 Ni1 105.53(4)
S16 S17 Ni1 107.45(4)
S17 S18 P12 101.15(4)
C1 N1 C3 107.8(4)
C1 N1 C4 126.9(3)
C3 N1 C4 125.3(4)
N2 C1 N1 109.6(4)
C1 N2 C2 107.1(5)
C1 N2 C5 124.6(5)
C2 N2 C5 128.1(5)
C3 C2 N2 107.5(5)
C2 C3 N1 107.9(5)
C6 C5 N2 115.4(5)
C11 N11 C13 106.4(4)
C11 N11 C14 129.2(5)
C13 N11 C14 124.4(5)
N12 C11 N11 110.1(4)
C11 N12 C12 107.4(4)
C11 N12 C15 125.6(4)
C12 N12 C15 126.8(4)
C13 C12 N12 107.3(4)
C12 C13 N11 108.8(5)
C16' C14 N11 115.2(10)
C16 C15 N12 111.2(2)

loop_
_geom_bond_atom_site_label_1
_geom_bond_atom_site_label_2
_geom_bond_distance
Ni1 S11 2.3538(8)
Ni1 S5 2.3714(8)
Ni1 S15 2.3772(8)
Ni1 S1 2.3923(7)
Ni1 S17 2.5655(8)
Ni1 S7 2.5821(8)
P1 S2 1.9414(10)
P1 S1 1.9865(10)
P1 S6 2.1263(10)
P1 S3 2.1367(11)
P2 S4 1.9422(11)
P2 S5 1.9890(9)
P2 S8 2.1120(10)
P2 S3 2.1369(10)
S6 S7 2.0588(10)
S7 S8 2.0641(11)
P11 S12 1.9411(12)
P11 S11 1.9927(10)
P11 S13 2.1126(11)
P11 S16 2.1191(11)
P12 S14 1.9313(12)
P12 S15 1.9954(11)
P12 S13 2.1262(13)
P12 S18 2.1297(12)
S16 S17 2.0591(11)
S17 S18 2.0556(11)
N1 C1 1.305(6)
N1 C3 1.340(5)
N1 C4 1.456(5)
C1 N2 1.303(5)
N2 C2 1.358(7)
N2 C5 1.483(8)
C2 C3 1.311(8)
C5 C6 1.416(9)
N11 C11 1.320(6)
N11 C13 1.360(6)
N11 C14 1.484(7)
C11 N12 1.319(6)
N12 C12 1.358(5)
N12 C15 1.445(6)
C12 C13 1.322(7)
C14 C16' 1.180(15)
C15 C16 1.3227
